data_7720568
loop_
_publ_author_name
'de Vere-Tucker, Matthew'
'Squire, Imogen'
'Tritto, Michelangelo'
'Anandkar, Rohil'
'Syeda, Tayyibah'
'Uthayan, Divia'
'Aguila, Gabrielle'
'Silva de Moraes, Lygia'
'Bakewell, Clare'

_publ_section_title
;
 Amidines: a deeper look at the archetypal pro-ligand.
;
_journal_issue 12
_journal_name_full 'Dalton transactions (Cambridge, England : 2003)'
_journal_page_first 4977
_journal_page_last 4987
_journal_paper_doi 10.1039/d6dt00276e
_journal_volume 55
_journal_year 2026
_chemical_formula_moiety 'C30 H38 N2'
_chemical_formula_sum 'C30 H38 N2'
_chemical_formula_weight 426.62
_space_group_crystal_system triclinic
_space_group_IT_number 2
_space_group_name_Hall '-P 1'
_space_group_name_H-M_alt 'P -1'
_atom_sites_solution_hydrogens geom
_atom_sites_solution_primary dual
_audit_creation_date 2026-01-28
_audit_creation_method
;
Olex2 1.5
(compiled 2025.07.13 svn.rb7424aed for OlexSys, GUI svn.r7314)
;
_audit_update_record
;
2026-01-30 deposited with the CCDC.	2026-03-03 downloaded from the CCDC.
;
_cell_angle_alpha 98.176(5)
_cell_angle_beta 107.648(6)
_cell_angle_gamma 106.388(7)
_cell_formula_units_Z 2
_cell_length_a 10.8893(9)
_cell_length_b 10.9235(7)
_cell_length_c 12.1064(8)
_cell_measurement_reflns_used 3064
_cell_measurement_temperature 150.00(10)
_cell_measurement_theta_max 71.6040
_cell_measurement_theta_min 3.9530
_cell_volume 1275.02(18)
_computing_cell_refinement 'CrysAlisPro 1.171.42.49 (Rigaku OD, 2022)'
_computing_data_collection 'CrysAlisPro 1.171.42.49 (Rigaku OD, 2022)'
_computing_data_reduction 'CrysAlisPro 1.171.42.49 (Rigaku OD, 2022)'
_computing_molecular_graphics 'Olex2 1.5 (Dolomanov et al., 2009)'
_computing_publication_material 'Olex2 1.5 (Dolomanov et al., 2009)'
_computing_structure_refinement 'SHELXL 2019/3 (Sheldrick, 2015)'
_computing_structure_solution 'SHELXT 2018/2 (Sheldrick, 2018)'
_diffrn_ambient_temperature 150.15
_diffrn_detector_area_resol_mean 15.9832
_diffrn_detector_type Sapphire3
_diffrn_measured_fraction_theta_full 0.998
_diffrn_measured_fraction_theta_max 0.973
_diffrn_measurement_details
;
List of Runs (angles in degrees, time in seconds):

  # Type    Start    End  Width  t~exp~   \w     \q     \k     \f   Frames
#--------------------------------------------------------------------------
  1  \w    -52.00  -8.00   1.00    1.40    --  -33.50  37.00-120.00   44
  2  \w      1.00  74.00   1.00    1.40    --   36.21 -99.00 -90.00   73
  3  \w    -27.00  26.00   1.00    1.40    --   36.21 -19.00-180.00   53
  4  \w     44.00 105.00   1.00    1.40    --   36.21  37.00 -30.00   61
  5  \w    -12.00  63.00   1.00    1.40    --   36.21 -77.00   0.00   75
  6  \w    -26.00  55.00   1.00    1.40    --   36.21 -37.00  30.00   81
  7  \w     62.00  99.00   1.00    1.40    --   36.21  57.00-180.00   37
  8  \w      2.00  71.00   1.00    1.40    --   36.21 -99.00 150.00   69
  9  \w     73.00 105.00   1.00    1.40    --   36.21 178.00-180.00   32
 10  \w     92.00 118.00   1.00    5.61    --  108.00  45.00 -30.00   26
 11  \w     62.00 100.00   1.00    5.61    --  108.00-111.00-150.00   38
 12  \w     50.00 129.00   1.00    5.61    --  108.00 -30.00   0.00   79
 13  \w     68.00 103.00   1.00    5.61    --  108.00 -94.00  30.00   35
 14  \w     47.00 126.00   1.00    5.61    --  108.00 -61.00  60.00   79
 15  \w     76.00 101.00   1.00    5.61    --  108.00 -94.00  90.00   25
 16  \w     44.00 119.00   1.00    5.61    --  108.00 -45.00 150.00   75
 17  \w    125.00 172.00   1.00    5.61    --  108.00 111.00  60.00   47
 18  \w     77.00 104.00   1.00    5.61    --  108.00 -94.00 -60.00   27
 19  \w    139.00 175.00   1.00    5.61    --  108.00  61.00   0.00   36
 20  \w     46.00 123.00   1.00    5.61    --  108.00 -61.00 -60.00   77
 21  \w    128.00 176.00   1.00    5.61    --  108.00  45.00 -30.00   48
 22  \w     90.00 126.00   1.00    5.61    --  108.00  61.00   0.00   36
 23  \w    102.00 158.00   1.00    5.61    --  108.00  77.00 120.00   56
 24  \w     63.00 109.00   1.00    5.61    --  108.00-111.00 -90.00   46
 25  \w     45.00  72.00   1.00    5.61    --  108.00-111.00-180.00   27
 26  \w     70.00 177.00   1.00    5.61    --  108.00  15.00  90.00  107
;
_diffrn_measurement_device 'four-circle diffractometer'
_diffrn_measurement_device_type 'Xcalibur, Sapphire3, Gemini'
_diffrn_measurement_method '\w scans'
_diffrn_radiation_type CuK\a
_diffrn_radiation_wavelength 1.54184
_diffrn_reflns_av_R_equivalents 0.0271
_diffrn_reflns_av_unetI/netI 0.0415
_diffrn_reflns_Laue_measured_fraction_full 0.998
_diffrn_reflns_Laue_measured_fraction_max 0.973
_diffrn_reflns_limit_h_max 13
_diffrn_reflns_limit_h_min -13
_diffrn_reflns_limit_k_max 10
_diffrn_reflns_limit_k_min -13
_diffrn_reflns_limit_l_max 14
_diffrn_reflns_limit_l_min -14
_diffrn_reflns_number 8430
_diffrn_reflns_point_group_measured_fraction_full 0.998
_diffrn_reflns_point_group_measured_fraction_max 0.973
_diffrn_reflns_theta_full 67.684
_diffrn_reflns_theta_max 72.108
_diffrn_reflns_theta_min 4.356
_exptl_absorpt_coefficient_mu 0.481
_exptl_absorpt_correction_T_max 0.909
_exptl_absorpt_correction_T_min 0.854
_exptl_absorpt_correction_type analytical
_exptl_absorpt_process_details
;
CrysAlisPro 1.171.42.49 (Rigaku Oxford Diffraction, 2022)
Analytical numeric absorption correction using a multifaceted crystal
model based on expressions derived by R.C. Clark & J.S. Reid.
(Clark, R. C. & Reid, J. S. (1995). Acta Cryst. A51, 887-897)
Empirical absorption correction using spherical harmonics,
implemented in SCALE3 ABSPACK scaling algorithm.
;
_exptl_crystal_colour 'clear colourless'
_exptl_crystal_colour_lustre clear
_exptl_crystal_colour_primary colourless
_exptl_crystal_density_diffrn 1.111
_exptl_crystal_description irregular
_exptl_crystal_F_000 464
_exptl_crystal_recrystallization_method 'Re-crystallisation from solvent: hexane'
_exptl_crystal_size_max 0.547
_exptl_crystal_size_mid 0.33
_exptl_crystal_size_min 0.277
_refine_diff_density_max 0.228
_refine_diff_density_min -0.198
_refine_diff_density_rms 0.037
_refine_ls_extinction_method none
_refine_ls_goodness_of_fit_ref 1.029
_refine_ls_hydrogen_treatment constr
_refine_ls_matrix_type full
_refine_ls_number_parameters 299
_refine_ls_number_reflns 4895
_refine_ls_number_restraints 2
_refine_ls_restrained_S_all 1.030
_refine_ls_R_factor_all 0.0658
_refine_ls_R_factor_gt 0.0501
_refine_ls_shift/su_max 0.000
_refine_ls_shift/su_mean 0.000
_refine_ls_structure_factor_coef Fsqd
_refine_ls_weighting_details 'w=1/[\s^2^(Fo^2^)+(0.0512P)^2^+0.3089P] where P=(Fo^2^+2Fc^2^)/3'
_refine_ls_weighting_scheme calc
_refine_ls_wR_factor_gt 0.1192
_refine_ls_wR_factor_ref 0.1316
_reflns_Friedel_coverage 0.000
_reflns_number_gt 3810
_reflns_number_total 4895
_reflns_threshold_expression 'I > 2\s(I)'
_cod_data_source_file d6dt00276e3.cif
_cod_data_source_block dippdepAmpTolH_16
_cod_depositor_comments 'Adding full bibliography for 7720566--7720581.cif.'
_cod_original_cell_volume 1275.02(17)
_cod_database_code 7720568
_shelx_shelxl_version_number 2019/3
_shelx_space_group_comment
;
The symmetry employed for this shelxl refinement is uniquely defined
by the following loop, which should always be used as a source of
symmetry information in preference to the above space-group names.
They are only intended as comments.
;
_shelx_estimated_absorpt_t_max 0.878
_shelx_estimated_absorpt_t_min 0.779
_olex2_refinement_description
;
1. Fixed Uiso
 At 1.2 times of:
  All C(H) groups, All C(H,H) groups, All C(H,H,H,H) groups, All N(H) groups
 At 1.5 times of:
  All C(H,H,H) groups
2. Restrained distances
 C15-C17 \\sim C15-C17A
 with sigma of 0.02
 C15-C16 \\sim C15-C16A
 with sigma of 0.02
3. Uiso/Uaniso restraints and constraints
Uanis(C30) = Uanis(C30A)
Uanis(N1) = Uanis(C1)
Uanis(C16) = Uanis(C16A) = Uanis(C17A) = Uanis(C17)
4. Others
 Sof(H29C)=Sof(H29D)=Sof(C30A)=Sof(H30D)=Sof(H30E)=Sof(H30F)=1-FVAR(1)
 Sof(H29A)=Sof(H29B)=Sof(C30)=Sof(H30A)=Sof(H30B)=Sof(H30C)=FVAR(1)
 Sof(H1)=1-FVAR(2)
 Sof(H2)=FVAR(2)
 Sof(H15A)=Sof(C16A)=Sof(H16D)=Sof(H16E)=Sof(H16F)=Sof(C17A)=Sof(H17D)=
 Sof(H17E)=Sof(H17F)=1-FVAR(3)
 Sof(H15)=Sof(C17)=Sof(H17A)=Sof(H17B)=Sof(H17C)=Sof(C16)=Sof(H16A)=Sof(H16B)=
 Sof(H16C)=FVAR(3)
5.a Ternary CH refined with riding coordinates:
 C18(H18), C15(H15), C15(H15A)
5.b Secondary CH2 refined with riding coordinates:
 C27(H27A,H27B), C29(H29A,H29B), C29(H29C,H29D)
5.c Aromatic/amide H refined with riding coordinates:
 N1(H1), N2(H2), C7(H7), C3(H3), C4(H4), C6(H6), C13(H13), C12(H12), C11(H11),
 C25(H25), C23(H23), C24(H24)
5.d Idealised Me refined as rotating group:
 C8(H8A,H8B,H8C), C20(H20A,H20B,H20C), C28(H28A,H28B,H28C), C19(H19A,H19B,
 H19C), C17(H17A,H17B,H17C), C30(H30A,H30B,H30C), C16(H16A,H16B,H16C),
 C30A(H30D,H30E,H30F), C16A(H16D,H16E,H16F), C17A(H17D,H17E,H17F)
;
_olex2_submission_special_instructions 'No special instructions were received'
_oxdiff_exptl_absorpt_empirical_details
;
Empirical correction (ABSPACK) includes:
- Absorption correction using spherical harmonics
- Frame scaling
;

loop_
_space_group_symop_operation_xyz
'x, y, z'
'-x, -y, -z'

loop_
_atom_site_label
_atom_site_type_symbol
_atom_site_fract_x
_atom_site_fract_y
_atom_site_fract_z
_atom_site_U_iso_or_equiv
_atom_site_adp_type
_atom_site_occupancy
_atom_site_site_symmetry_order
_atom_site_calc_flag
_atom_site_refinement_flags_posn
_atom_site_refinement_flags_adp
_atom_site_refinement_flags_occupancy
_atom_site_disorder_assembly
_atom_site_disorder_group
N1 N 0.35811(14) 0.86852(12) 0.35364(12) 0.0329(2) Uani 1 1 d . . . . .
H1 H 0.428872 0.917194 0.418340 0.040 Uiso 0.43(3) 1 calc R U P A 4
N2 N 0.17328(16) 0.67459(13) 0.25561(13) 0.0428(4) Uani 1 1 d . . . . .
H2 H 0.158123 0.706417 0.191903 0.051 Uiso 0.57(3) 1 calc R U P A 3
C2 C 0.33122(15) 0.69969(14) 0.45976(14) 0.0300(3) Uani 1 1 d . . . . .
C7 C 0.33051(17) 0.57110(15) 0.45166(14) 0.0352(3) Uani 1 1 d . . . . .
H7 H 0.295521 0.510818 0.375453 0.042 Uiso 1 1 calc R U . . .
C1 C 0.28341(17) 0.74808(15) 0.35140(14) 0.0329(2) Uani 1 1 d . . . . .
C9 C 0.32221(16) 0.91809(14) 0.24977(14) 0.0318(3) Uani 1 1 d . . . . .
C3 C 0.38358(16) 0.78591(15) 0.57282(15) 0.0343(3) Uani 1 1 d . . . . .
H3 H 0.385349 0.874181 0.579912 0.041 Uiso 1 1 calc R U . . .
C4 C 0.43297(17) 0.74446(16) 0.67475(14) 0.0355(3) Uani 1 1 d . . . . .
H4 H 0.467926 0.804552 0.751059 0.043 Uiso 1 1 calc R U . . .
C5 C 0.43217(16) 0.61596(16) 0.66710(14) 0.0337(3) Uani 1 1 d . . . . .
C10 C 0.23506(17) 0.99276(15) 0.23948(15) 0.0364(4) Uani 1 1 d . . . . .
C14 C 0.37755(17) 0.89382(15) 0.16156(15) 0.0349(3) Uani 1 1 d . . . . .
C6 C 0.38072(17) 0.53068(15) 0.55448(15) 0.0365(4) Uani 1 1 d . . . . .
H6 H 0.379833 0.442686 0.547585 0.044 Uiso 1 1 calc R U . . .
C21 C 0.07762(17) 0.55013(16) 0.24546(16) 0.0391(4) Uani 1 1 d . . . . .
C13 C 0.34651(19) 0.94824(16) 0.06386(15) 0.0387(4) Uani 1 1 d . . . . .
H13 H 0.384020 0.933889 0.003867 0.046 Uiso 1 1 calc R U . . .
C26 C 0.06451(17) 0.44223(16) 0.15763(16) 0.0391(4) Uani 1 1 d . . . . .
C12 C 0.26173(19) 1.02302(16) 0.05283(16) 0.0416(4) Uani 1 1 d . . . . .
H12 H 0.241774 1.059839 -0.014191 0.050 Uiso 1 1 calc R U . . .
C11 C 0.20625(18) 1.04400(17) 0.13928(16) 0.0411(4) Uani 1 1 d . . . . .
H11 H 0.147217 1.094392 0.130318 0.049 Uiso 1 1 calc R U . . .
C18 C 0.4707(2) 0.81168(17) 0.17304(16) 0.0419(4) Uani 1 1 d . . . . .
H18 H 0.447369 0.751000 0.223969 0.050 Uiso 1 1 calc R U . . .
C15 C 0.17787(19) 1.02057(18) 0.33632(17) 0.0432(4) Uani 1 1 d D . . . .
H15 H 0.162254 0.940259 0.368240 0.052 Uiso 0.653(7) 1 calc R U P B 1
H15A H 0.187403 0.960166 0.390678 0.052 Uiso 0.347(7) 1 calc R U P B 2
C22 C -0.00584(18) 0.53775(18) 0.31389(17) 0.0451(4) Uani 1 1 d . . . . .
C25 C -0.03207(19) 0.32082(17) 0.14303(18) 0.0475(5) Uani 1 1 d . . . . .
H25 H -0.042886 0.246815 0.084483 0.057 Uiso 1 1 calc R U . . .
C27 C 0.1546(2) 0.46323(17) 0.08459(17) 0.0452(4) Uani 1 1 d . . . . .
H27A H 0.251410 0.500485 0.140220 0.054 Uiso 1 1 calc R U . . .
H27B H 0.136387 0.530175 0.041043 0.054 Uiso 1 1 calc R U . . .
C8 C 0.4837(2) 0.57023(19) 0.77832(16) 0.0471(4) Uani 1 1 d . . . . .
H8A H 0.570886 0.636544 0.833172 0.071 Uiso 1 1 calc R U . . .
H8B H 0.497543 0.486600 0.756596 0.071 Uiso 1 1 calc R U . . .
H8C H 0.416033 0.557804 0.817564 0.071 Uiso 1 1 calc R U . . .
C23 C -0.09979(19) 0.4127(2) 0.2967(2) 0.0527(5) Uani 1 1 d . . . . .
H23 H -0.155759 0.401122 0.343877 0.063 Uiso 1 1 calc R U . . .
C24 C -0.1127(2) 0.30624(19) 0.2126(2) 0.0539(5) Uani 1 1 d . . . . .
H24 H -0.177287 0.222240 0.202267 0.065 Uiso 1 1 calc R U . . .
C20 C 0.4511(2) 0.72707(19) 0.05305(18) 0.0515(5) Uani 1 1 d . . . . .
H20A H 0.353398 0.676115 0.010176 0.077 Uiso 1 1 calc R U . . .
H20B H 0.502685 0.666749 0.066775 0.077 Uiso 1 1 calc R U . . .
H20C H 0.484748 0.784033 0.005139 0.077 Uiso 1 1 calc R U . . .
C28 C 0.1388(2) 0.3426(2) -0.00582(19) 0.0576(5) Uani 1 1 d . . . . .
H28A H 0.043892 0.305193 -0.062872 0.086 Uiso 1 1 calc R U . . .
H28B H 0.161091 0.276783 0.036018 0.086 Uiso 1 1 calc R U . . .
H28C H 0.201163 0.368133 -0.048899 0.086 Uiso 1 1 calc R U . . .
C29 C -0.0045(2) 0.6532(2) 0.40059(19) 0.0594(5) Uani 1 1 d . . . . .
H29A H -0.026623 0.622834 0.467779 0.071 Uiso 0.831(5) 1 calc R U P C 1
H29B H 0.088657 0.720588 0.433930 0.071 Uiso 0.831(5) 1 calc R U P C 1
H29C H 0.046303 0.647662 0.481663 0.071 Uiso 0.169(5) 1 calc R U P C 2
H29D H 0.052935 0.733489 0.387104 0.071 Uiso 0.169(5) 1 calc R U P C 2
C19 C 0.6216(2) 0.8996(2) 0.2364(2) 0.0604(6) Uani 1 1 d . . . . .
H19A H 0.645112 0.965531 0.192142 0.091 Uiso 1 1 calc R U . . .
H19B H 0.679972 0.845406 0.239714 0.091 Uiso 1 1 calc R U . . .
H19C H 0.636165 0.944145 0.317922 0.091 Uiso 1 1 calc R U . . .
C17 C 0.0398(4) 1.0425(5) 0.2970(4) 0.0549(6) Uani 0.653(7) 1 d D . P B 1
H17A H 0.053272 1.130192 0.281747 0.082 Uiso 0.653(7) 1 calc R U P B 1
H17B H 0.001553 1.036021 0.360471 0.082 Uiso 0.653(7) 1 calc R U P B 1
H17C H -0.023906 0.975396 0.223762 0.082 Uiso 0.653(7) 1 calc R U P B 1
C30 C -0.1066(3) 0.7144(3) 0.3408(3) 0.0564(7) Uani 0.831(5) 1 d . . P C 1
H30A H -0.085066 0.744518 0.274129 0.085 Uiso 0.831(5) 1 calc R U P C 1
H30B H -0.101647 0.789565 0.398916 0.085 Uiso 0.831(5) 1 calc R U P C 1
H30C H -0.199400 0.648867 0.310338 0.085 Uiso 0.831(5) 1 calc R U P C 1
C16 C 0.2832(4) 1.1326(4) 0.4408(4) 0.0549(6) Uani 0.653(7) 1 d D . P B 1
H16A H 0.364919 1.109393 0.474791 0.082 Uiso 0.653(7) 1 calc R U P B 1
H16B H 0.244001 1.148079 0.502177 0.082 Uiso 0.653(7) 1 calc R U P B 1
H16C H 0.308725 1.212689 0.412903 0.082 Uiso 0.653(7) 1 calc R U P B 1
C30A C -0.1078(14) 0.6751(14) 0.4060(14) 0.0564(7) Uani 0.169(5) 1 d . . P C 2
H30D H -0.177022 0.650554 0.325187 0.085 Uiso 0.169(5) 1 calc R U P C 2
H30E H -0.083659 0.769089 0.441389 0.085 Uiso 0.169(5) 1 calc R U P C 2
H30F H -0.144931 0.623211 0.455561 0.085 Uiso 0.169(5) 1 calc R U P C 2
C16A C 0.2579(8) 1.1702(8) 0.4079(8) 0.0549(6) Uani 0.347(7) 1 d D . P B 2
H16D H 0.356768 1.186340 0.438373 0.082 Uiso 0.347(7) 1 calc R U P B 2
H16E H 0.228143 1.189312 0.475165 0.082 Uiso 0.347(7) 1 calc R U P B 2
H16F H 0.238106 1.227318 0.354507 0.082 Uiso 0.347(7) 1 calc R U P B 2
C17A C 0.0273(8) 1.0020(9) 0.2716(8) 0.0549(6) Uani 0.347(7) 1 d D . P B 2
H17D H 0.020881 1.059765 0.216711 0.082 Uiso 0.347(7) 1 calc R U P B 2
H17E H -0.013105 1.024361 0.330417 0.082 Uiso 0.347(7) 1 calc R U P B 2
H17F H -0.022613 0.910064 0.226206 0.082 Uiso 0.347(7) 1 calc R U P B 2

loop_
_atom_site_aniso_label
_atom_site_aniso_U_11
_atom_site_aniso_U_22
_atom_site_aniso_U_33
_atom_site_aniso_U_23
_atom_site_aniso_U_13
_atom_site_aniso_U_12
N1 0.0375(5) 0.0274(5) 0.0335(5) 0.0082(4) 0.0103(4) 0.0132(4)
N2 0.0487(9) 0.0266(7) 0.0370(7) 0.0111(6) -0.0001(6) 0.0046(6)
C2 0.0259(7) 0.0268(7) 0.0344(8) 0.0079(6) 0.0086(6) 0.0074(6)
C7 0.0397(9) 0.0293(8) 0.0326(8) 0.0045(6) 0.0077(7) 0.0137(7)
C1 0.0375(5) 0.0274(5) 0.0335(5) 0.0082(4) 0.0103(4) 0.0132(4)
C9 0.0332(8) 0.0212(7) 0.0342(8) 0.0074(6) 0.0074(6) 0.0044(6)
C3 0.0340(8) 0.0241(7) 0.0386(8) 0.0051(6) 0.0100(7) 0.0059(6)
C4 0.0321(8) 0.0322(8) 0.0325(8) 0.0021(6) 0.0078(6) 0.0037(6)
C5 0.0275(7) 0.0359(8) 0.0352(8) 0.0112(6) 0.0091(6) 0.0084(6)
C10 0.0358(8) 0.0277(7) 0.0431(9) 0.0112(7) 0.0117(7) 0.0088(6)
C14 0.0383(8) 0.0227(7) 0.0371(8) 0.0062(6) 0.0100(7) 0.0057(6)
C6 0.0399(9) 0.0280(7) 0.0409(9) 0.0099(6) 0.0104(7) 0.0143(7)
C21 0.0335(8) 0.0283(8) 0.0427(9) 0.0122(7) -0.0020(7) 0.0072(6)
C13 0.0465(10) 0.0292(8) 0.0347(8) 0.0066(6) 0.0134(7) 0.0065(7)
C26 0.0334(8) 0.0285(8) 0.0459(9) 0.0118(7) 0.0014(7) 0.0094(7)
C12 0.0469(10) 0.0323(8) 0.0371(9) 0.0137(7) 0.0066(7) 0.0079(7)
C11 0.0411(9) 0.0327(8) 0.0483(10) 0.0161(7) 0.0104(8) 0.0142(7)
C18 0.0538(11) 0.0342(8) 0.0438(9) 0.0116(7) 0.0213(8) 0.0194(8)
C15 0.0447(10) 0.0414(9) 0.0532(10) 0.0195(8) 0.0227(8) 0.0200(8)
C22 0.0352(9) 0.0451(10) 0.0479(10) 0.0125(8) 0.0038(8) 0.0153(8)
C25 0.0414(10) 0.0290(8) 0.0574(11) 0.0090(8) 0.0035(8) 0.0069(7)
C27 0.0437(10) 0.0358(9) 0.0493(10) 0.0145(8) 0.0070(8) 0.0124(7)
C8 0.0502(11) 0.0487(10) 0.0395(9) 0.0158(8) 0.0090(8) 0.0180(9)
C23 0.0344(9) 0.0564(12) 0.0634(13) 0.0219(10) 0.0118(9) 0.0125(8)
C24 0.0361(9) 0.0394(10) 0.0725(14) 0.0182(9) 0.0089(9) 0.0022(8)
C20 0.0652(13) 0.0403(10) 0.0550(11) 0.0087(8) 0.0285(10) 0.0215(9)
C28 0.0651(14) 0.0542(12) 0.0494(11) 0.0110(9) 0.0137(10) 0.0232(10)
C29 0.0608(13) 0.0633(13) 0.0493(11) 0.0092(10) 0.0101(10) 0.0274(11)
C19 0.0524(12) 0.0611(13) 0.0623(13) 0.0013(10) 0.0099(10) 0.0299(10)
C17 0.0514(11) 0.061(2) 0.0579(15) 0.0086(10) 0.0256(11) 0.0236(11)
C30 0.0524(14) 0.0604(16) 0.0587(17) 0.0097(12) 0.0185(12) 0.0270(12)
C16 0.0514(11) 0.061(2) 0.0579(15) 0.0086(10) 0.0256(11) 0.0236(11)
C30A 0.0524(14) 0.0604(16) 0.0587(17) 0.0097(12) 0.0185(12) 0.0270(12)
C16A 0.0514(11) 0.061(2) 0.0579(15) 0.0086(10) 0.0256(11) 0.0236(11)
C17A 0.0514(11) 0.061(2) 0.0579(15) 0.0086(10) 0.0256(11) 0.0236(11)

loop_
_atom_type_symbol
_atom_type_description
_atom_type_scat_dispersion_real
_atom_type_scat_dispersion_imag
_atom_type_scat_source
C C 0.0181 0.0091 'International Tables Vol C Tables 4.2.6.8 and 6.1.1.4'
H H 0.0000 0.0000 'International Tables Vol C Tables 4.2.6.8 and 6.1.1.4'
N N 0.0311 0.0180 'International Tables Vol C Tables 4.2.6.8 and 6.1.1.4'

loop_
_exptl_crystal_face_index_h
_exptl_crystal_face_index_k
_exptl_crystal_face_index_l
_exptl_crystal_face_perp_dist
-1 1 -7 0.1746
0 5 -6 0.1527
1 -1 7 0.1358
-2 -6 2 0.1995
-1 -6 4 0.1944
0 -5 -3 0.2294
-5 -1 -2 0.2459
-6 5 1 0.1459
-5 6 2 0.1596
0 5 3 0.2589
6 0 2 0.2112
5 -6 1 0.1606
5 -2 3 0.1838
3 -7 -1 0.2032
-5 6 -1 0.1479
-6 5 -1 0.1628
-4 0 8 0.1252
-2 2 7 0.1476
-5 -3 4 0.1720
3 -1 -8 0.1650
0 -3 -6 0.2187
5 2 -7 0.1231
7 -4 -2 0.1512
7 -2 -1 0.1745
-7 4 2 0.1412
-2 -1 8 0.1275
-1 0 7 0.1254
1 0 -7 0.1670
5 -3 -6 0.1790
7 -1 -5 0.1287

loop_
_geom_angle_atom_site_label_1
_geom_angle_atom_site_label_2
_geom_angle_atom_site_label_3
_geom_angle
_geom_angle_site_symmetry_1
_geom_angle_site_symmetry_3
_geom_angle_publ_flag
C1 N1 H1 120.4 . . ?
C1 N1 C9 119.24(13) . . ?
C9 N1 H1 120.4 . . ?
C1 N2 H2 116.6 . . ?
C1 N2 C21 126.88(14) . . ?
C21 N2 H2 116.6 . . ?
C7 C2 C1 121.74(14) . . ?
C7 C2 C3 118.54(14) . . ?
C3 C2 C1 119.67(14) . . ?
C2 C7 H7 119.9 . . ?
C6 C7 C2 120.21(15) . . ?
C6 C7 H7 119.9 . . ?
N1 C1 N2 121.21(15) . . ?
N1 C1 C2 116.44(14) . . ?
N2 C1 C2 122.34(14) . . ?
C10 C9 N1 119.31(15) . . ?
C14 C9 N1 119.23(14) . . ?
C14 C9 C10 121.44(15) . . ?
C2 C3 H3 119.6 . . ?
C4 C3 C2 120.77(14) . . ?
C4 C3 H3 119.6 . . ?
C3 C4 H4 119.6 . . ?
C3 C4 C5 120.89(15) . . ?
C5 C4 H4 119.6 . . ?
C4 C5 C8 120.83(15) . . ?
C6 C5 C4 118.19(15) . . ?
C6 C5 C8 120.97(15) . . ?
C9 C10 C15 121.06(15) . . ?
C11 C10 C9 117.90(16) . . ?
C11 C10 C15 121.01(16) . . ?
C9 C14 C18 120.98(15) . . ?
C13 C14 C9 118.32(16) . . ?
C13 C14 C18 120.69(16) . . ?
C7 C6 H6 119.3 . . ?
C5 C6 C7 121.40(14) . . ?
C5 C6 H6 119.3 . . ?
C26 C21 N2 117.02(17) . . ?
C22 C21 N2 121.09(17) . . ?
C22 C21 C26 121.75(16) . . ?
C14 C13 H13 119.5 . . ?
C12 C13 C14 120.97(17) . . ?
C12 C13 H13 119.5 . . ?
C21 C26 C27 119.04(15) . . ?
C25 C26 C21 117.99(18) . . ?
C25 C26 C27 122.97(17) . . ?
C13 C12 H12 120.0 . . ?
C11 C12 C13 119.96(16) . . ?
C11 C12 H12 120.0 . . ?
C10 C11 H11 119.3 . . ?
C12 C11 C10 121.39(16) . . ?
C12 C11 H11 119.3 . . ?
C14 C18 H18 107.7 . . ?
C14 C18 C20 113.07(15) . . ?
C14 C18 C19 110.75(15) . . ?
C20 C18 H18 107.7 . . ?
C20 C18 C19 109.83(17) . . ?
C19 C18 H18 107.7 . . ?
C10 C15 H15 105.9 . . ?
C10 C15 H15A 111.3 . . ?
C10 C15 C17 116.8(2) . . ?
C10 C15 C16A 107.6(3) . . ?
C10 C15 C17A 106.3(4) . . ?
C17 C15 H15 105.9 . . ?
C16 C15 C10 111.12(19) . . ?
C16 C15 H15 105.9 . . ?
C16 C15 C17 110.4(2) . . ?
C16A C15 H15A 111.3 . . ?
C17A C15 H15A 111.3 . . ?
C17A C15 C16A 109.0(4) . . ?
C21 C22 C23 117.73(18) . . ?
C21 C22 C29 123.47(18) . . ?
C23 C22 C29 118.7(2) . . ?
C26 C25 H25 119.6 . . ?
C24 C25 C26 120.89(19) . . ?
C24 C25 H25 119.6 . . ?
C26 C27 H27A 108.1 . . ?
C26 C27 H27B 108.1 . . ?
C26 C27 C28 116.60(16) . . ?
H27A C27 H27B 107.3 . . ?
C28 C27 H27A 108.1 . . ?
C28 C27 H27B 108.1 . . ?
C5 C8 H8A 109.5 . . ?
C5 C8 H8B 109.5 . . ?
C5 C8 H8C 109.5 . . ?
H8A C8 H8B 109.5 . . ?
H8A C8 H8C 109.5 . . ?
H8B C8 H8C 109.5 . . ?
C22 C23 H23 119.4 . . ?
C24 C23 C22 121.2(2) . . ?
C24 C23 H23 119.4 . . ?
C25 C24 H24 119.8 . . ?
C23 C24 C25 120.37(18) . . ?
C23 C24 H24 119.8 . . ?
C18 C20 H20A 109.5 . . ?
C18 C20 H20B 109.5 . . ?
C18 C20 H20C 109.5 . . ?
H20A C20 H20B 109.5 . . ?
H20A C20 H20C 109.5 . . ?
H20B C20 H20C 109.5 . . ?
C27 C28 H28A 109.5 . . ?
C27 C28 H28B 109.5 . . ?
C27 C28 H28C 109.5 . . ?
H28A C28 H28B 109.5 . . ?
H28A C28 H28C 109.5 . . ?
H28B C28 H28C 109.5 . . ?
C22 C29 H29A 109.3 . . ?
C22 C29 H29B 109.3 . . ?
C22 C29 H29C 106.1 . . ?
C22 C29 H29D 106.1 . . ?
H29A C29 H29B 107.9 . . ?
H29C C29 H29D 106.3 . . ?
C30 C29 C22 111.74(18) . . ?
C30 C29 H29A 109.3 . . ?
C30 C29 H29B 109.3 . . ?
C30A C29 C22 124.7(7) . . ?
C30A C29 H29C 106.1 . . ?
C30A C29 H29D 106.1 . . ?
C18 C19 H19A 109.5 . . ?
C18 C19 H19B 109.5 . . ?
C18 C19 H19C 109.5 . . ?
H19A C19 H19B 109.5 . . ?
H19A C19 H19C 109.5 . . ?
H19B C19 H19C 109.5 . . ?
C15 C17 H17A 109.5 . . ?
C15 C17 H17B 109.5 . . ?
C15 C17 H17C 109.5 . . ?
H17A C17 H17B 109.5 . . ?
H17A C17 H17C 109.5 . . ?
H17B C17 H17C 109.5 . . ?
C29 C30 H30A 109.5 . . ?
C29 C30 H30B 109.5 . . ?
C29 C30 H30C 109.5 . . ?
H30A C30 H30B 109.5 . . ?
H30A C30 H30C 109.5 . . ?
H30B C30 H30C 109.5 . . ?
C15 C16 H16A 109.5 . . ?
C15 C16 H16B 109.5 . . ?
C15 C16 H16C 109.5 . . ?
H16A C16 H16B 109.5 . . ?
H16A C16 H16C 109.5 . . ?
H16B C16 H16C 109.5 . . ?
C29 C30A H30D 109.5 . . ?
C29 C30A H30E 109.5 . . ?
C29 C30A H30F 109.5 . . ?
H30D C30A H30E 109.5 . . ?
H30D C30A H30F 109.5 . . ?
H30E C30A H30F 109.5 . . ?
C15 C16A H16D 109.5 . . ?
C15 C16A H16E 109.5 . . ?
C15 C16A H16F 109.5 . . ?
H16D C16A H16E 109.5 . . ?
H16D C16A H16F 109.5 . . ?
H16E C16A H16F 109.5 . . ?
C15 C17A H17D 109.5 . . ?
C15 C17A H17E 109.5 . . ?
C15 C17A H17F 109.5 . . ?
H17D C17A H17E 109.5 . . ?
H17D C17A H17F 109.5 . . ?
H17E C17A H17F 109.5 . . ?

loop_
_geom_bond_atom_site_label_1
_geom_bond_atom_site_label_2
_geom_bond_distance
_geom_bond_site_symmetry_2
_geom_bond_publ_flag
N1 H1 0.8800 . ?
N1 C1 1.329(2) . ?
N1 C9 1.429(2) . ?
N2 H2 0.8800 . ?
N2 C1 1.333(2) . ?
N2 C21 1.423(2) . ?
C2 C7 1.392(2) . ?
C2 C1 1.487(2) . ?
C2 C3 1.394(2) . ?
C7 H7 0.9500 . ?
C7 C6 1.387(2) . ?
C9 C10 1.406(2) . ?
C9 C14 1.405(2) . ?
C3 H3 0.9500 . ?
C3 C4 1.382(2) . ?
C4 H4 0.9500 . ?
C4 C5 1.391(2) . ?
C5 C6 1.386(2) . ?
C5 C8 1.506(2) . ?
C10 C11 1.394(2) . ?
C10 C15 1.517(2) . ?
C14 C13 1.392(2) . ?
C14 C18 1.522(2) . ?
C6 H6 0.9500 . ?
C21 C26 1.413(3) . ?
C21 C22 1.396(3) . ?
C13 H13 0.9500 . ?
C13 C12 1.385(3) . ?
C26 C25 1.389(2) . ?
C26 C27 1.501(3) . ?
C12 H12 0.9500 . ?
C12 C11 1.381(3) . ?
C11 H11 0.9500 . ?
C18 H18 1.0000 . ?
C18 C20 1.526(2) . ?
C18 C19 1.532(3) . ?
C15 H15 1.0000 . ?
C15 H15A 1.0000 . ?
C15 C17 1.532(5) . ?
C15 C16 1.517(4) . ?
C15 C16A 1.587(7) . ?
C15 C17A 1.527(8) . ?
C22 C23 1.399(3) . ?
C22 C29 1.516(3) . ?
C25 H25 0.9500 . ?
C25 C24 1.383(3) . ?
C27 H27A 0.9900 . ?
C27 H27B 0.9900 . ?
C27 C28 1.520(3) . ?
C8 H8A 0.9800 . ?
C8 H8B 0.9800 . ?
C8 H8C 0.9800 . ?
C23 H23 0.9500 . ?
C23 C24 1.376(3) . ?
C24 H24 0.9500 . ?
C20 H20A 0.9800 . ?
C20 H20B 0.9800 . ?
C20 H20C 0.9800 . ?
C28 H28A 0.9800 . ?
C28 H28B 0.9800 . ?
C28 H28C 0.9800 . ?
C29 H29A 0.9900 . ?
C29 H29B 0.9900 . ?
C29 H29C 0.9900 . ?
C29 H29D 0.9900 . ?
C29 C30 1.508(3) . ?
C29 C30A 1.232(13) . ?
C19 H19A 0.9800 . ?
C19 H19B 0.9800 . ?
C19 H19C 0.9800 . ?
C17 H17A 0.9800 . ?
C17 H17B 0.9800 . ?
C17 H17C 0.9800 . ?
C30 H30A 0.9800 . ?
C30 H30B 0.9800 . ?
C30 H30C 0.9800 . ?
C16 H16A 0.9800 . ?
C16 H16B 0.9800 . ?
C16 H16C 0.9800 . ?
C30A H30D 0.9800 . ?
C30A H30E 0.9800 . ?
C30A H30F 0.9800 . ?
C16A H16D 0.9800 . ?
C16A H16E 0.9800 . ?
C16A H16F 0.9800 . ?
C17A H17D 0.9800 . ?
C17A H17E 0.9800 . ?
C17A H17F 0.9800 . ?

loop_
_geom_torsion_atom_site_label_1
_geom_torsion_atom_site_label_2
_geom_torsion_atom_site_label_3
_geom_torsion_atom_site_label_4
_geom_torsion
_geom_torsion_site_symmetry_1
_geom_torsion_site_symmetry_2
_geom_torsion_site_symmetry_3
_geom_torsion_site_symmetry_4
_geom_torsion_publ_flag
N1 C9 C10 C11 177.57(14) . . . . ?
N1 C9 C10 C15 -0.5(2) . . . . ?
N1 C9 C14 C13 -176.99(14) . . . . ?
N1 C9 C14 C18 2.2(2) . . . . ?
N2 C21 C26 C25 -177.58(15) . . . . ?
N2 C21 C26 C27 2.4(2) . . . . ?
N2 C21 C22 C23 178.39(16) . . . . ?
N2 C21 C22 C29 1.5(3) . . . . ?
C2 C7 C6 C5 0.2(3) . . . . ?
C2 C3 C4 C5 0.2(3) . . . . ?
C7 C2 C1 N1 -138.24(16) . . . . ?
C7 C2 C1 N2 40.4(2) . . . . ?
C7 C2 C3 C4 -0.4(2) . . . . ?
C1 N1 C9 C10 93.02(18) . . . . ?
C1 N1 C9 C14 -88.53(19) . . . . ?
C1 N2 C21 C26 -119.1(2) . . . . ?
C1 N2 C21 C22 65.1(3) . . . . ?
C1 C2 C7 C6 177.54(15) . . . . ?
C1 C2 C3 C4 -177.81(15) . . . . ?
C9 N1 C1 N2 -2.2(2) . . . . ?
C9 N1 C1 C2 176.51(14) . . . . ?
C9 C10 C11 C12 -0.3(3) . . . . ?
C9 C10 C15 C17 -152.2(3) . . . . ?
C9 C10 C15 C16 79.9(3) . . . . ?
C9 C10 C15 C16A 105.9(4) . . . . ?
C9 C10 C15 C17A -137.5(4) . . . . ?
C9 C14 C13 C12 -0.9(2) . . . . ?
C9 C14 C18 C20 144.57(16) . . . . ?
C9 C14 C18 C19 -91.7(2) . . . . ?
C3 C2 C7 C6 0.2(2) . . . . ?
C3 C2 C1 N1 39.1(2) . . . . ?
C3 C2 C1 N2 -142.22(17) . . . . ?
C3 C4 C5 C6 0.1(2) . . . . ?
C3 C4 C5 C8 -178.89(16) . . . . ?
C4 C5 C6 C7 -0.3(3) . . . . ?
C10 C9 C14 C13 1.4(2) . . . . ?
C10 C9 C14 C18 -179.39(15) . . . . ?
C14 C9 C10 C11 -0.8(2) . . . . ?
C14 C9 C10 C15 -178.87(15) . . . . ?
C14 C13 C12 C11 -0.3(3) . . . . ?
C21 N2 C1 N1 -173.68(17) . . . . ?
C21 N2 C1 C2 7.7(3) . . . . ?
C21 C26 C25 C24 -0.1(3) . . . . ?
C21 C26 C27 C28 178.20(16) . . . . ?
C21 C22 C23 C24 -2.0(3) . . . . ?
C21 C22 C29 C30 90.2(3) . . . . ?
C21 C22 C29 C30A 132.4(10) . . . . ?
C13 C14 C18 C20 -36.3(2) . . . . ?
C13 C14 C18 C19 87.5(2) . . . . ?
C13 C12 C11 C10 0.9(3) . . . . ?
C26 C21 C22 C23 2.8(3) . . . . ?
C26 C21 C22 C29 -174.05(16) . . . . ?
C26 C25 C24 C23 0.9(3) . . . . ?
C11 C10 C15 C17 29.8(3) . . . . ?
C11 C10 C15 C16 -98.1(3) . . . . ?
C11 C10 C15 C16A -72.1(4) . . . . ?
C11 C10 C15 C17A 44.5(4) . . . . ?
C18 C14 C13 C12 179.95(15) . . . . ?
C15 C10 C11 C12 177.71(16) . . . . ?
C22 C21 C26 C25 -1.8(2) . . . . ?
C22 C21 C26 C27 178.16(15) . . . . ?
C22 C23 C24 C25 0.1(3) . . . . ?
C25 C26 C27 C28 -1.8(3) . . . . ?
C27 C26 C25 C24 179.92(17) . . . . ?
C8 C5 C6 C7 178.68(17) . . . . ?
C23 C22 C29 C30 -86.7(3) . . . . ?
C23 C22 C29 C30A -44.5(10) . . . . ?
C29 C22 C23 C24 175.07(18) . . . . ?
